data_8101144
loop_
_publ_author_name
'Derrien, Ga\"elle'
'Tillard, Monique'
'Belin, Claude'

_publ_section_title
;
Crystal structure of strontium tantalum arsenide oxide, Sr~3~TaAs~3~O, 
containing the pseudo-tetrahedral anion TaAs~3~O^6--^
;
_journal_issue 4
_journal_name_full 'Zeitschrift f\"ur Kristallographie - New Crystal Structures'
_journal_page_first 499
_journal_page_last 500
_journal_volume 216
_journal_year 2001
_chemical_formula_moiety 'As12 O4 Sr12 Ta4'
_chemical_formula_structural 'Sr3  TaAs3  O'
_chemical_formula_sum 'As3 O Sr3 Ta'
_chemical_formula_weight 2738.28
_space_group_IT_number 62
_symmetry_cell_setting orthorhombic
_symmetry_space_group_name_Hall '-P 2ac 2n'
_symmetry_space_group_name_H-M 'P n m a'
_cell_angle_alpha 90.00
_cell_angle_beta 90.00
_cell_angle_gamma 90.00
_cell_formula_units_Z 4
_cell_length_a 6.398(2)
_cell_length_b 10.685(3)
_cell_length_c 12.966(2)
_cell_measurement_temperature 293(2)
_cell_volume 886.4(4)
_diffrn_ambient_temperature 293(2)
_exptl_crystal_density_diffrn 5.130
_cod_original_formula_sum 'As3 O1 Sr3  Ta'
_cod_database_code 8101144

loop_
_symmetry_equiv_pos_as_xyz
'x, y, z'
'x+1/2, -y+1/2, -z+1/2'
'-x, y+1/2, -z'
'-x+1/2, -y, z+1/2'
'-x, -y, -z'
'-x-1/2, y-1/2, z-1/2'
'x, -y-1/2, z'
'x-1/2, y, -z-1/2'

loop_
_atom_site_label
_atom_site_type_symbol
_atom_site_fract_x
_atom_site_fract_y
_atom_site_fract_z
_atom_site_U_iso_or_equiv
_atom_site_adp_type
_atom_site_occupancy
_atom_site_calc_flag
_atom_site_refinement_flags
_atom_site_disorder_assembly
_atom_site_disorder_group
Ta Ta 0.15891(15) 0.7500 0.45161(8) 0.0074(2) Uani 1 d S . .
As2 As 0.2371(4) 0.7500 0.63657(19) 0.0103(5) Uani 1 d S . .
Sr1 Sr 0.7312(4) 0.7500 0.62834(17) 0.0115(5) Uani 1 d S . .
Sr2 Sr 0.7540(2) 0.95635(14) 0.37166(11) 0.0112(3) Uani 1 d . . .
As1 As 0.2636(3) 0.95167(16) 0.37653(13) 0.0124(4) Uani 1 d . . .
O6 O 0.865(3) 0.7500 0.4439(12) 0.009(3) Uani 1 d S . .

loop_
_atom_site_aniso_label
_atom_site_aniso_U_11
_atom_site_aniso_U_22
_atom_site_aniso_U_33
_atom_site_aniso_U_23
_atom_site_aniso_U_13
_atom_site_aniso_U_12
Ta 0.0072(4) 0.0081(4) 0.0071(4) 0.000 0.0001(4) 0.000
As2 0.0144(11) 0.0097(10) 0.0067(11) 0.000 -0.0021(10) 0.000
Sr1 0.0131(10) 0.0132(10) 0.0081(10) 0.000 0.0024(8) 0.000
Sr2 0.0118(7) 0.0100(7) 0.0119(7) 0.0020(6) -0.0010(6) 0.0014(6)
As1 0.0120(8) 0.0118(8) 0.0135(8) 0.0021(7) 0.0000(7) -0.0022(7)
O6 0.008(7) 0.012(7) 0.008(7) 0.000 -0.003(7) 0.000

loop_
_geom_bond_atom_site_label_1
_geom_bond_atom_site_label_2
_geom_bond_distance
_geom_bond_site_symmetry_2
_geom_bond_publ_flag
Ta O6 1.883(15) 1_455 y
Ta As2 2.450(3) . y
Ta As1 2.4575(19) 7_575 y
Ta As1 2.4575(19) . y
Ta Sr2 3.5562(18) 7_475 n
Ta Sr2 3.5562(18) 1_455 n
Ta Sr1 3.569(3) 1_455 n
As2 Sr1 3.048(3) 2_466 n
As2 Sr2 3.1400(18) 3_646 n
As2 Sr2 3.1400(18) 5_676 n
As2 Sr1 3.163(4) . n
As2 Sr1 3.239(4) 1_455 n
Sr1 O6 2.540(17) . y
Sr1 As2 3.048(3) 2_566 n
Sr1 As1 3.188(2) 3_646 n
Sr1 As1 3.188(2) 5_676 n
Sr1 As2 3.239(4) 1_655 n
Sr1 Ta 3.569(3) 1_655 n
Sr2 O6 2.499(8) . y
Sr2 As1 3.139(3) . n
Sr2 As2 3.1400(18) 5_676 n
Sr2 As1 3.219(2) 8_656 n
Sr2 As1 3.261(3) 1_655 n
Sr2 As1 3.412(2) 5_676 n
Sr2 Ta 3.5562(18) 1_655 n
As1 Sr1 3.188(2) 5_676 n
As1 Sr2 3.219(2) 8_556 n
As1 Sr2 3.261(3) 1_455 n
As1 Sr2 3.412(2) 5_676 n
O6 Ta 1.883(15) 1_655 n
O6 Sr2 2.499(8) 7_575 n
